data_7717636
loop_
_publ_author_name
'de Alencar, Francisca Mayara Santos'
'Gondim, Ana Cl\'audia Silva'
'Moreira Carvalho, Idalina Maria'
'Andrade, Alexandre'
'de Fran\,ca Lopes, Luiz Gonzaga Fran\,ca'
'Silva Sousa, Eduardo Henrique'
'Gouveia, Jr., Florencio'
'Ayala, Alejandro Pedro'
'Palmeira-Mello, Marcos V.'
'Moraes, Carlos Andr\'e F'
'Batista, Alzir A.'
'Vasconcelos, Mayron'
'Oliveira, Ge\^angela'

_publ_section_title
;
 Terpyridine-based ruthenium complexes containing 4,5-diazafluoren-9-one
 ligand with light-driven enhancement of biological activity
;
_journal_name_full 'Dalton Transactions'
_journal_paper_doi 10.1039/D4DT02562H
_journal_year 2025
_chemical_formula_moiety 'C33 H23 Cl N5 O Ru, F6 P, 0.5[H2O]'
_chemical_formula_sum 'C33 H24 Cl F6 N5 O1.5 P Ru'
_chemical_formula_weight 796.06
_space_group_crystal_system triclinic
_space_group_IT_number 2
_space_group_name_Hall '-P 1'
_space_group_name_H-M_alt 'P -1'
_atom_sites_solution_hydrogens geom
_atom_sites_solution_primary direct
_audit_creation_date 2024-10-13
_audit_creation_method
;FinalCif V143 by Daniel Kratzert, Freiburg 2024, 
https://dkratzert.de/finalcif.html
;
_audit_update_record
;
2024-10-28 deposited with the CCDC.	2024-12-05 downloaded from the CCDC.
;
_cell_angle_alpha 96.811(9)
_cell_angle_beta 98.431(8)
_cell_angle_gamma 99.510(8)
_cell_formula_units_Z 2
_cell_length_a 8.746(2)
_cell_length_b 13.317(3)
_cell_length_c 13.892(4)
_cell_measurement_reflns_used 9970
_cell_measurement_temperature 150.00
_cell_measurement_theta_max 25.114
_cell_measurement_theta_min 2.322
_cell_volume 1561.5(7)
_computing_cell_refinement 'SAINT V8.40B (?, 2016)'
_computing_data_collection 'APEX 5 (2024) Bruker AXS Inc., Madison, WI 53719-1173'
_computing_data_reduction 'SAINT V8.40B (?, 2016)'
_computing_molecular_graphics 'Olex2 1.5 (Dolomanov et al., 2009)'
_computing_publication_material 'Olex2 1.5 (Dolomanov et al., 2009)'
_computing_structure_refinement 'XL  (Sheldrick, 2008)'
_computing_structure_solution 'XT  (Sheldrick, 2015)'
_diffrn_ambient_environment N~2~
_diffrn_ambient_temperature 150.00
_diffrn_detector HPAD
_diffrn_detector_area_resol_mean 7.39
_diffrn_detector_type 'Bruker PHOTON II CPAD Area Detector'
_diffrn_measured_fraction_theta_full 0.998
_diffrn_measured_fraction_theta_max 0.998
_diffrn_measurement_device '\k-geometry diffractometer'
_diffrn_measurement_device_type 'Bruker D8 VENTURE dual wavelength Mo/Cu CPAD'
_diffrn_measurement_method '\w and \f scans'
_diffrn_measurement_specimen_support 'MiTeGen micromount'
_diffrn_radiation_monochromator 'multilayer mirrors'
_diffrn_radiation_probe x-ray
_diffrn_radiation_type MoK\a
_diffrn_radiation_wavelength 0.71073
_diffrn_reflns_av_R_equivalents 0.1293
_diffrn_reflns_av_unetI/netI 0.0844
_diffrn_reflns_Laue_measured_fraction_full 0.998
_diffrn_reflns_Laue_measured_fraction_max 0.998
_diffrn_reflns_limit_h_max 10
_diffrn_reflns_limit_h_min -10
_diffrn_reflns_limit_k_max 16
_diffrn_reflns_limit_k_min -16
_diffrn_reflns_limit_l_max 16
_diffrn_reflns_limit_l_min -16
_diffrn_reflns_number 42556
_diffrn_reflns_point_group_measured_fraction_full 0.998
_diffrn_reflns_point_group_measured_fraction_max 0.998
_diffrn_reflns_theta_full 25.242
_diffrn_reflns_theta_max 25.349
_diffrn_reflns_theta_min 2.322
_diffrn_source 'microfocus sealed X-ray tube'
_diffrn_source_current 1.40
_diffrn_source_type 'Incoatec I\ms HB'
_diffrn_source_voltage 50
_exptl_absorpt_coefficient_mu 0.714
_exptl_absorpt_correction_T_max 0.7452
_exptl_absorpt_correction_T_min 0.5260
_exptl_absorpt_correction_type multi-scan
_exptl_absorpt_process_details
;
SADABS-2016/2 (Bruker,2016/2) was used for absorption correction.
wR2(int) was 0.1445 before and 0.0778 after correction.
The Ratio of minimum to maximum transmission is 0.7059.
The \l/2 correction factor is Not present.
;
_exptl_crystal_colour 'dull reddish red'
_exptl_crystal_colour_lustre dull
_exptl_crystal_colour_modifier reddish
_exptl_crystal_colour_primary red
_exptl_crystal_density_diffrn 1.693
_exptl_crystal_description block
_exptl_crystal_F_000 798
_exptl_crystal_size_max 0.294
_exptl_crystal_size_mid 0.171
_exptl_crystal_size_min 0.12
_refine_diff_density_max 1.981
_refine_diff_density_min -1.354
_refine_diff_density_rms 0.159
_refine_ls_extinction_method none
_refine_ls_goodness_of_fit_ref 1.074
_refine_ls_hydrogen_treatment constr
_refine_ls_matrix_type full
_refine_ls_number_parameters 498
_refine_ls_number_reflns 5720
_refine_ls_number_restraints 519
_refine_ls_restrained_S_all 1.050
_refine_ls_R_factor_all 0.1820
_refine_ls_R_factor_gt 0.1165
_refine_ls_shift/su_max 0.000
_refine_ls_shift/su_mean 0.000
_refine_ls_structure_factor_coef Fsqd
_refine_ls_weighting_details 'w=1/[\s^2^(Fo^2^)+42.1271P] where P=(Fo^2^+2Fc^2^)/3'
_refine_ls_weighting_scheme calc
_refine_ls_wR_factor_gt 0.2466
_refine_ls_wR_factor_ref 0.2959
_reflns_Friedel_coverage 0.000
_reflns_number_gt 3462
_reflns_number_total 5720
_reflns_threshold_expression 'I > 2\s(I)'
_cod_data_source_file d4dt02562h2.cif
_cod_data_source_block mpd2cl
_cod_original_formula_sum 'C33 H24 Cl F6 N5 O1.50 P Ru'
_cod_database_code 7717636
_olex2_refinement_description
;
1. Fixed Uiso
 At 1.2 times of:
  All C(H) groups
 At 1.5 times of:
  All C(H,H,H) groups
2. Restrained distances
 P1_1-F1_1 = P1_1-F2_1 = P1_1-F3_1 = P1_1-F4_1 = P1_1-F5_1 = P1_1-F6_1
 P1_2-F1_2 = P1_2-F2_2 = P1_2-F3_2 = P1_2-F4_2 = P1_2-F5_2 = P1_2-F6_2
 1.65 with sigma of 0.02
 C7A-C6A
 1.5 with sigma of 0.02
 C5A-C6A
 1.5 with sigma of 0.02
 P1_1-F1_1 \\sim P1_1-F2_1 \\sim P1_1-F3_1 \\sim P1_1-F4_1 \\sim P1_1-F5_1
\\sim P1_1-F6_1
 P1_2-F1_2 \\sim P1_2-F2_2 \\sim P1_2-F3_2 \\sim P1_2-F4_2 \\sim P1_2-F5_2
\\sim P1_2-F6_2
 with sigma of 0.02
 F1_1-F2_1 \\sim F1_1-F4_1 \\sim F1_1-F5_1 \\sim F1_1-F6_1 \\sim F3_1-F2_1
\\sim F3_1-F4_1 \\sim F3_1-
 F5_1 \\sim F3_1-F6_1
 F1_2-F2_2 \\sim F1_2-F4_2 \\sim F1_2-F5_2 \\sim F1_2-F6_2 \\sim F3_2-F2_2
\\sim F3_2-F4_2 \\sim F3_2-
 F5_2 \\sim F3_2-F6_2
 with sigma of 0.04
 F1_1-F3_1 \\sim F2_1-F4_1 \\sim F6_1-F5_1
 F1_2-F3_2 \\sim F2_2-F4_2 \\sim F6_2-F5_2
 with sigma of 0.05
3. Rigid bond restraints
 All non-hydrogen atoms
 with sigma for 1-2 distances of 0.01 and sigma for 1-3 distances of 0.01
4. Rigid body (RIGU) restrains
 P1_1, F1_1, F2_1, F3_1, F4_1, F5_1, F6_1
 P1_2, F1_2, F2_2, F3_2, F4_2, F5_2, F6_2
 with sigma for 1-2 distances of 0.004 and sigma for 1-3 distances of 0.004
5. Others
 Sof(P1)=Sof(F1)=Sof(F2)=Sof(F3)=Sof(F4)=Sof(F5)=Sof(F6)=1-FVAR(1)
 Sof(P1)=Sof(F1)=Sof(F2)=Sof(F3)=Sof(F4)=Sof(F5)=Sof(F6)=FVAR(1)
6.a Aromatic/amide H refined with riding coordinates:
 C9(H9), C8'(H8'), C9"(H9"), C6'(H6'), C6"(H6"), C7'(H7'), C10A(H10A), C6(H6),
 C3(H3), C9A(H9A), C9'(H9'), C7"(H7"), C2(H2), C8A(H8A), C8"(H8"), C2A(H2A),
 C4A(H4A), C3A(H3A), C2'(H2'), C3'(H3')
6.b Idealised Me refined as rotating group:
 C10(H10B,H10C,H10D)
;
_olex2_submission_special_instructions 'No special instructions were received'
_platon_squeeze_special_details
;
A solvent mask was calculated and 10 electrons were 
found in a volume of 39\%A^3^ in 1 void per unit cell. 
This is consistent with the presence of 
0.5[H2O] per formula unit 
which account for 10 electrons 
per unit cell.
;
_platon_squeeze_void_probe_radius 1.20
_shelx_shelxl_version_number 2019/1
_smtbx_masks_special_details
;
A solvent mask was calculated and 4 electrons were 
found in a volume of 48\%A^3^ in 1 void per unit cell. 
This is consistent with the presence of 
1[C3H6O] per formula unit 
which account for 64 electrons 
per unit cell.
;
_smtbx_masks_void_probe_radius 1.2
_smtbx_masks_void_truncation_radius 1.2
_shelx_space_group_comment
;
The symmetry employed for this shelxl refinement is uniquely defined
by the following loop, which should always be used as a source of
symmetry information in preference to the above space-group names.
They are only intended as comments.
;
_shelx_estimated_absorpt_t_min 0.817
_shelx_estimated_absorpt_t_max 0.919
_olex2_diffrn_ambient_temperature_device 'Oxford Cryostream 800'
_diffrn_measurement_ambient_temperature_device_make 'Oxford Cryostream 800'

loop_
_space_group_symop_operation_xyz
'x, y, z'
'-x, -y, -z'

loop_
_atom_site_label
_atom_site_type_symbol
_atom_site_fract_x
_atom_site_fract_y
_atom_site_fract_z
_atom_site_U_iso_or_equiv
_atom_site_adp_type
_atom_site_occupancy
_atom_site_site_symmetry_order
_atom_site_calc_flag
_atom_site_refinement_flags_posn
_atom_site_refinement_flags_adp
_atom_site_refinement_flags_occupancy
_atom_site_disorder_assembly
_atom_site_disorder_group
Ru1 Ru 0.54449(14) 0.77605(10) 0.29679(10) 0.0547(4) Uani 1 1 d . U . . .
Cl1 Cl 0.6802(5) 0.9375(3) 0.2682(3) 0.0648(10) Uani 1 1 d . U . . .
N1A N 0.4228(11) 0.6257(8) 0.3017(8) 0.045(2) Uani 1 1 d . U . . .
N1 N 0.6208(12) 0.7956(7) 0.4346(8) 0.045(2) Uani 1 1 d . U . . .
N2 N 0.3730(12) 0.8449(8) 0.3500(9) 0.053(2) Uani 1 1 d . U . . .
N2A N 0.4518(13) 0.7393(9) 0.1486(9) 0.056(2) Uani 1 1 d . U . . .
N3 N 0.7483(13) 0.7179(9) 0.2951(9) 0.052(2) Uani 1 1 d . U . . .
C5" C 0.8271(15) 0.7184(10) 0.3861(10) 0.048(3) Uani 1 1 d . U . . .
C9 C 0.6068(15) 0.8589(11) 0.6019(11) 0.051(3) Uani 1 1 d . U . . .
H9 H 0.549255 0.888682 0.646983 0.061 Uiso 1 1 calc R U . . .
C8 C 0.5496(15) 0.8413(10) 0.5021(10) 0.046(3) Uani 1 1 d . U . . .
C7 C 0.7636(15) 0.7677(10) 0.4672(11) 0.049(3) Uani 1 1 d . U . . .
C11A C 0.3515(15) 0.5849(11) 0.2115(10) 0.050(3) Uani 1 1 d . U . . .
C5 C 0.7499(15) 0.8321(10) 0.6351(11) 0.049(3) Uani 1 1 d . U . . .
C5' C 0.3992(14) 0.8656(9) 0.4520(11) 0.048(3) Uani 1 1 d . U . . .
C8' C 0.1308(17) 0.9066(11) 0.3497(14) 0.066(4) Uani 1 1 d . U . . .
H8' H 0.038100 0.920089 0.312641 0.079 Uiso 1 1 calc R U . . .
C4 C 0.8169(17) 0.8471(11) 0.7426(11) 0.055(3) Uani 1 1 d . U . . .
O1A O 0.1279(19) 0.4079(12) 0.0163(10) 0.119(5) Uani 1 1 d . U . . .
C9" C 0.8043(17) 0.6784(11) 0.2172(11) 0.057(3) Uani 1 1 d . U . . .
H9" H 0.750948 0.680041 0.152873 0.068 Uiso 1 1 calc R U . . .
C6' C 0.2927(17) 0.9079(11) 0.5005(13) 0.064(4) Uani 1 1 d . U . . .
H6' H 0.314885 0.923848 0.570171 0.076 Uiso 1 1 calc R U . . .
C6" C 0.9633(16) 0.6740(11) 0.4002(11) 0.054(3) Uani 1 1 d . U . . .
H6" H 1.017777 0.672834 0.464302 0.065 Uiso 1 1 calc R U . . .
C12A C 0.3656(17) 0.6398(11) 0.1327(10) 0.055(3) Uani 1 1 d . U . . .
C7' C 0.1565(17) 0.9273(11) 0.4511(14) 0.066(4) Uani 1 1 d . U . . .
H7' H 0.082179 0.954147 0.485244 0.079 Uiso 1 1 calc R U . . .
C10A C 0.3998(16) 0.5672(12) 0.3718(11) 0.056(3) Uani 1 1 d . U . . .
H10A H 0.447004 0.593264 0.438014 0.068 Uiso 1 1 calc R U . . .
C6 C 0.8254(16) 0.7833(11) 0.5668(11) 0.053(3) Uani 1 1 d . U . . .
H6 H 0.920067 0.760345 0.588661 0.064 Uiso 1 1 calc R U . . .
C3 C 0.9784(18) 0.8637(12) 0.7746(12) 0.065(4) Uani 1 1 d . U . . .
H3 H 1.047104 0.869229 0.727674 0.078 Uiso 1 1 calc R U . . .
C5A C 0.2826(19) 0.5824(13) 0.0440(11) 0.070(4) Uani 1 1 d D U . . .
C1 C 0.947(2) 0.8608(13) 0.9437(12) 0.070(4) Uani 1 1 d . U . . .
C9A C 0.3081(18) 0.4688(12) 0.3501(13) 0.065(4) Uani 1 1 d . U . . .
H9A H 0.294096 0.428461 0.401247 0.078 Uiso 1 1 calc R U . . .
C7A C 0.2606(18) 0.4831(12) 0.1797(11) 0.061(3) Uani 1 1 d D U . . .
C9' C 0.2417(17) 0.8656(11) 0.3014(13) 0.062(3) Uani 1 1 d . U . . .
H9' H 0.222444 0.852075 0.231595 0.074 Uiso 1 1 calc R U . . .
C7" C 1.0139(17) 0.6331(11) 0.3189(12) 0.059(3) Uani 1 1 d . U . . .
H7" H 1.104720 0.602446 0.326649 0.071 Uiso 1 1 calc R U . . .
C2 C 1.041(2) 0.8724(15) 0.8728(13) 0.078(5) Uani 1 1 d . U . . .
H2 H 1.152098 0.886689 0.892261 0.094 Uiso 1 1 calc R U . . .
C8A C 0.236(2) 0.4293(14) 0.2531(14) 0.074(4) Uani 1 1 d . U . . .
H8A H 0.169759 0.363545 0.239342 0.088 Uiso 1 1 calc R U . . .
C8" C 0.9391(18) 0.6350(11) 0.2284(12) 0.062(4) Uani 1 1 d . U . . .
H8" H 0.977219 0.607093 0.172431 0.074 Uiso 1 1 calc R U . . .
C2A C 0.443(2) 0.7771(15) 0.0631(12) 0.077(5) Uani 1 1 d . U . . .
H2A H 0.493294 0.846680 0.066887 0.093 Uiso 1 1 calc R U . . .
C10 C 1.011(2) 0.8616(14) 1.0499(12) 0.085(5) Uani 1 1 d . U . . .
H10B H 1.030381 0.792820 1.059927 0.127 Uiso 1 1 calc R U . . .
H10C H 0.935362 0.881060 1.090613 0.127 Uiso 1 1 calc R U . . .
H10D H 1.110270 0.911358 1.068472 0.127 Uiso 1 1 calc R U . . .
C4A C 0.280(2) 0.6283(16) -0.0415(12) 0.087(5) Uani 1 1 d . U . . .
H4A H 0.220771 0.594121 -0.102952 0.104 Uiso 1 1 calc R U . . .
C3A C 0.369(2) 0.7280(16) -0.0310(12) 0.088(6) Uani 1 1 d . U . . .
H3A H 0.379432 0.761693 -0.086882 0.105 Uiso 1 1 calc R U . . .
C2' C 0.788(2) 0.8472(17) 0.9135(13) 0.089(6) Uani 1 1 d . U . . .
H2' H 0.720066 0.842627 0.960996 0.106 Uiso 1 1 calc R U . . .
C3' C 0.723(2) 0.8396(16) 0.8137(13) 0.087(6) Uani 1 1 d . U . . .
H3' H 0.611621 0.829159 0.794882 0.105 Uiso 1 1 calc R U . . .
C6A C 0.209(2) 0.4762(14) 0.0691(12) 0.092(5) Uani 1 1 d D U . . .
P1_1 P 0.7268(14) 0.3673(9) 0.3434(10) 0.072(4) Uani 0.50(3) 1 d D U P A 1
F1_1 F 0.5499(18) 0.3447(16) 0.3675(19) 0.082(6) Uani 0.50(3) 1 d D U P A 1
F2_1 F 0.669(3) 0.4393(19) 0.2652(18) 0.093(6) Uani 0.50(3) 1 d D U P A 1
F3_1 F 0.9032(18) 0.3892(15) 0.323(2) 0.089(6) Uani 0.50(3) 1 d D U P A 1
F4_1 F 0.779(3) 0.2910(18) 0.420(2) 0.092(6) Uani 0.50(3) 1 d D U P A 1
F5_1 F 0.766(3) 0.4655(14) 0.4290(16) 0.094(6) Uani 0.50(3) 1 d D U P A 1
F6_1 F 0.679(3) 0.2678(14) 0.2588(16) 0.089(6) Uani 0.50(3) 1 d D U P A 1
P1_2 P 0.7358(14) 0.3691(10) 0.3399(8) 0.062(4) Uani 0.50(3) 1 d D U P A 2
F1_2 F 0.597(2) 0.3587(18) 0.4053(16) 0.085(6) Uani 0.50(3) 1 d D U P A 2
F2_2 F 0.681(3) 0.4700(15) 0.3023(17) 0.075(5) Uani 0.50(3) 1 d D U P A 2
F3_2 F 0.869(2) 0.3792(17) 0.2716(16) 0.080(5) Uani 0.50(3) 1 d D U P A 2
F4_2 F 0.796(3) 0.2693(15) 0.3778(18) 0.079(5) Uani 0.50(3) 1 d D U P A 2
F5_2 F 0.852(3) 0.4422(16) 0.4318(13) 0.090(6) Uani 0.50(3) 1 d D U P A 2
F6_2 F 0.617(3) 0.2939(18) 0.2508(12) 0.082(5) Uani 0.50(3) 1 d D U P A 2

loop_
_atom_site_aniso_label
_atom_site_aniso_U_11
_atom_site_aniso_U_22
_atom_site_aniso_U_33
_atom_site_aniso_U_23
_atom_site_aniso_U_13
_atom_site_aniso_U_12
Ru1 0.0428(7) 0.0606(8) 0.0593(8) 0.0082(6) 0.0076(5) 0.0072(5)
Cl1 0.057(2) 0.062(2) 0.074(3) 0.0128(19) 0.0134(19) 0.0011(18)
N1A 0.026(5) 0.053(5) 0.055(5) 0.007(4) -0.001(4) 0.017(4)
N1 0.043(5) 0.024(5) 0.074(5) 0.014(4) 0.024(4) 0.005(4)
N2 0.032(5) 0.040(6) 0.083(6) 0.011(5) 0.009(4) -0.003(4)
N2A 0.039(6) 0.065(6) 0.067(5) 0.028(4) 0.005(5) 0.010(5)
N3 0.040(5) 0.060(7) 0.055(5) 0.008(5) 0.010(4) 0.002(4)
C5" 0.041(6) 0.046(8) 0.055(6) 0.012(6) 0.009(5) -0.001(5)
C9 0.039(6) 0.053(8) 0.064(6) 0.011(6) 0.020(5) 0.001(6)
C8 0.037(6) 0.040(7) 0.063(6) 0.011(6) 0.019(5) -0.004(5)
C7 0.042(6) 0.040(7) 0.063(5) 0.011(6) 0.012(5) -0.002(5)
C11A 0.036(7) 0.061(6) 0.054(6) 0.006(5) 0.009(5) 0.015(5)
C5 0.041(6) 0.036(7) 0.070(6) 0.009(6) 0.017(5) -0.004(5)
C5' 0.034(6) 0.030(7) 0.079(7) 0.007(6) 0.018(5) -0.002(5)
C8' 0.037(7) 0.046(9) 0.125(10) 0.029(9) 0.024(7) 0.013(6)
C4 0.055(7) 0.043(8) 0.064(6) 0.011(6) 0.013(5) -0.005(7)
O1A 0.128(13) 0.118(11) 0.083(9) -0.018(8) -0.004(8) -0.020(9)
C9" 0.048(7) 0.061(9) 0.054(7) -0.002(7) 0.009(6) -0.005(6)
C6' 0.051(8) 0.039(8) 0.104(10) 0.006(8) 0.028(7) 0.009(6)
C6" 0.040(7) 0.060(9) 0.063(8) 0.016(7) 0.012(6) 0.001(6)
C12A 0.060(9) 0.065(7) 0.038(5) -0.019(5) 0.022(6) 0.009(6)
C7' 0.039(7) 0.037(8) 0.125(10) 0.013(8) 0.031(8) 0.000(6)
C10A 0.040(8) 0.075(8) 0.061(7) 0.019(6) 0.016(6) 0.018(6)
C6 0.040(7) 0.054(9) 0.065(6) 0.008(6) 0.014(5) 0.004(6)
C3 0.057(7) 0.075(11) 0.062(7) 0.015(8) 0.012(6) 0.003(8)
C5A 0.063(10) 0.095(9) 0.046(6) -0.001(6) 0.004(7) 0.013(7)
C1 0.076(8) 0.065(10) 0.060(7) 0.013(8) 0.006(6) -0.007(9)
C9A 0.056(9) 0.061(8) 0.093(8) 0.028(7) 0.032(8) 0.025(6)
C7A 0.056(9) 0.053(7) 0.074(7) -0.009(5) 0.023(7) 0.013(6)
C9' 0.045(7) 0.059(9) 0.082(9) 0.018(8) 0.012(6) 0.007(6)
C7" 0.044(8) 0.049(9) 0.079(9) 0.001(7) 0.013(6) -0.003(6)
C2 0.060(8) 0.107(14) 0.067(8) 0.020(10) 0.007(6) 0.014(10)
C8A 0.061(10) 0.069(9) 0.095(9) 0.009(7) 0.030(8) 0.012(7)
C8" 0.060(9) 0.053(9) 0.070(8) 0.000(7) 0.022(7) 0.003(7)
C2A 0.082(12) 0.097(11) 0.051(6) 0.016(7) 0.012(8) 0.004(9)
C10 0.104(14) 0.073(12) 0.064(8) 0.018(9) -0.004(8) -0.009(10)
C4A 0.071(11) 0.125(13) 0.045(7) 0.002(7) -0.001(8) -0.016(10)
C3A 0.085(13) 0.122(13) 0.050(7) 0.015(8) 0.019(8) -0.010(10)
C2' 0.071(8) 0.134(17) 0.062(7) 0.022(11) 0.021(7) 0.008(12)
C3' 0.058(8) 0.130(16) 0.066(7) 0.007(11) 0.016(6) -0.005(11)
C6A 0.103(15) 0.080(10) 0.077(8) -0.012(7) 0.001(10) -0.001(9)
P1_1 0.059(7) 0.035(6) 0.118(9) 0.014(5) 0.024(5) -0.011(4)
F1_1 0.063(8) 0.064(10) 0.116(13) 0.016(8) 0.019(7) -0.005(6)
F2_1 0.098(11) 0.074(9) 0.119(11) 0.025(8) 0.040(8) 0.023(8)
F3_1 0.066(8) 0.071(10) 0.130(13) 0.017(9) 0.032(7) -0.001(6)
F4_1 0.077(10) 0.073(9) 0.123(11) 0.027(8) 0.014(8) -0.002(8)
F5_1 0.086(12) 0.064(8) 0.125(10) 0.004(6) 0.036(8) -0.011(7)
F6_1 0.076(11) 0.063(8) 0.122(10) 0.004(7) 0.011(8) 0.009(7)
P1_2 0.057(7) 0.086(8) 0.045(6) 0.021(5) 0.001(4) 0.021(5)
F1_2 0.084(9) 0.103(12) 0.079(10) 0.026(8) 0.024(7) 0.026(8)
F2_2 0.070(10) 0.091(9) 0.070(10) 0.025(7) 0.010(7) 0.027(7)
F3_2 0.067(8) 0.101(11) 0.080(10) 0.028(8) 0.015(7) 0.029(7)
F4_2 0.072(10) 0.092(9) 0.079(11) 0.029(7) 0.006(7) 0.026(7)
F5_2 0.090(10) 0.098(10) 0.075(8) 0.016(7) -0.011(6) 0.021(8)
F6_2 0.074(9) 0.100(10) 0.069(8) 0.013(7) -0.005(6) 0.021(7)

loop_
_atom_type_symbol
_atom_type_description
_atom_type_scat_dispersion_real
_atom_type_scat_dispersion_imag
_atom_type_scat_source
C C 0.0033 0.0016 'International Tables Vol C Tables 4.2.6.8 and 6.1.1.4'
H H 0.0000 0.0000 'International Tables Vol C Tables 4.2.6.8 and 6.1.1.4'
Cl Cl 0.1484 0.1585 'International Tables Vol C Tables 4.2.6.8 and 6.1.1.4'
F F 0.0171 0.0103 'International Tables Vol C Tables 4.2.6.8 and 6.1.1.4'
N N 0.0061 0.0033 'International Tables Vol C Tables 4.2.6.8 and 6.1.1.4'
O O 0.0106 0.0060 'International Tables Vol C Tables 4.2.6.8 and 6.1.1.4'
P P 0.1023 0.0942 'International Tables Vol C Tables 4.2.6.8 and 6.1.1.4'
Ru Ru -1.2594 0.8363 'International Tables Vol C Tables 4.2.6.8 and 6.1.1.4'

loop_
_geom_angle_atom_site_label_1
_geom_angle_atom_site_label_2
_geom_angle_atom_site_label_3
_geom_angle
_geom_angle_site_symmetry_1
_geom_angle_site_symmetry_3
_geom_angle_publ_flag
N1A Ru1 Cl1 172.2(3) . . ?
N1 Ru1 Cl1 95.9(3) . . ?
N1 Ru1 N1A 91.3(4) . . ?
N1 Ru1 N2 79.2(5) . . ?
N1 Ru1 N2A 174.1(4) . . ?
N1 Ru1 N3 80.7(4) . . ?
N2 Ru1 Cl1 91.3(3) . . ?
N2 Ru1 N1A 93.0(4) . . ?
N2 Ru1 N2A 101.5(5) . . ?
N2A Ru1 Cl1 90.0(3) . . ?
N2A Ru1 N1A 82.8(4) . . ?
N3 Ru1 Cl1 89.4(3) . . ?
N3 Ru1 N1A 88.9(4) . . ?
N3 Ru1 N2 159.9(5) . . ?
N3 Ru1 N2A 98.6(5) . . ?
C11A N1A Ru1 108.3(9) . . ?
C11A N1A C10A 115.9(13) . . ?
C10A N1A Ru1 135.8(10) . . ?
C8 N1 Ru1 123.6(9) . . ?
C8 N1 C7 117.7(12) . . ?
C7 N1 Ru1 118.6(9) . . ?
C5' N2 Ru1 112.6(8) . . ?
C9' N2 Ru1 129.4(11) . . ?
C9' N2 C5' 117.9(13) . . ?
C12A N2A Ru1 108.0(9) . . ?
C2A N2A Ru1 142.9(12) . . ?
C2A N2A C12A 109.1(13) . . ?
C5" N3 Ru1 112.7(9) . . ?
C9" N3 Ru1 128.2(10) . . ?
C9" N3 C5" 119.1(13) . . ?
N3 C5" C7 115.9(12) . . ?
N3 C5" C6" 120.9(13) . . ?
C6" C5" C7 123.1(13) . . ?
C8 C9 H9 120.6 . . ?
C8 C9 C5 118.7(13) . . ?
C5 C9 H9 120.6 . . ?
N1 C8 C9 124.0(13) . . ?
N1 C8 C5' 109.2(12) . . ?
C9 C8 C5' 126.8(12) . . ?
N1 C7 C5" 111.7(12) . . ?
C6 C7 N1 120.4(13) . . ?
C6 C7 C5" 127.8(13) . . ?
N1A C11A C12A 120.7(13) . . ?
N1A C11A C7A 127.6(13) . . ?
C12A C11A C7A 111.7(13) . . ?
C9 C5 C4 121.3(13) . . ?
C9 C5 C6 118.5(14) . . ?
C6 C5 C4 120.0(13) . . ?
N2 C5' C8 115.2(11) . . ?
C6' C5' N2 120.5(13) . . ?
C6' C5' C8 124.3(14) . . ?
C7' C8' H8' 120.0 . . ?
C7' C8' C9' 119.9(15) . . ?
C9' C8' H8' 120.0 . . ?
C3 C4 C5 120.9(13) . . ?
C3' C4 C5 122.1(14) . . ?
C3' C4 C3 116.9(15) . . ?
N3 C9" H9" 119.3 . . ?
N3 C9" C8" 121.4(14) . . ?
C8" C9" H9" 119.3 . . ?
C5' C6' H6' 119.1 . . ?
C7' C6' C5' 121.8(17) . . ?
C7' C6' H6' 119.1 . . ?
C5" C6" H6" 121.1 . . ?
C7" C6" C5" 117.8(14) . . ?
C7" C6" H6" 121.1 . . ?
N2A C12A C11A 120.2(12) . . ?
N2A C12A C5A 128.3(14) . . ?
C11A C12A C5A 111.5(14) . . ?
C8' C7' H7' 121.2 . . ?
C6' C7' C8' 117.5(15) . . ?
C6' C7' H7' 121.2 . . ?
N1A C10A H10A 119.2 . . ?
N1A C10A C9A 121.5(15) . . ?
C9A C10A H10A 119.2 . . ?
C7 C6 C5 120.6(14) . . ?
C7 C6 H6 119.7 . . ?
C5 C6 H6 119.7 . . ?
C4 C3 H3 119.3 . . ?
C2 C3 C4 121.4(15) . . ?
C2 C3 H3 119.3 . . ?
C12A C5A C6A 106.4(13) . . ?
C4A C5A C12A 118.6(16) . . ?
C4A C5A C6A 135.0(15) . . ?
C2 C1 C10 122.8(17) . . ?
C2' C1 C2 117.3(16) . . ?
C2' C1 C10 119.9(17) . . ?
C10A C9A H9A 119.9 . . ?
C10A C9A C8A 120.1(15) . . ?
C8A C9A H9A 119.9 . . ?
C11A C7A C6A 105.6(13) . . ?
C8A C7A C11A 113.9(14) . . ?
C8A C7A C6A 140.1(16) . . ?
N2 C9' C8' 122.3(16) . . ?
N2 C9' H9' 118.8 . . ?
C8' C9' H9' 118.8 . . ?
C6" C7" H7" 119.2 . . ?
C8" C7" C6" 121.6(15) . . ?
C8" C7" H7" 119.2 . . ?
C3 C2 C1 121.7(16) . . ?
C3 C2 H2 119.1 . . ?
C1 C2 H2 119.1 . . ?
C9A C8A H8A 119.6 . . ?
C7A C8A C9A 120.8(16) . . ?
C7A C8A H8A 119.6 . . ?
C9" C8" H8" 120.5 . . ?
C7" C8" C9" 119.1(15) . . ?
C7" C8" H8" 120.5 . . ?
N2A C2A H2A 115.6 . . ?
N2A C2A C3A 128.8(18) . . ?
C3A C2A H2A 115.6 . . ?
C1 C10 H10B 109.5 . . ?
C1 C10 H10C 109.5 . . ?
C1 C10 H10D 109.5 . . ?
H10B C10 H10C 109.5 . . ?
H10B C10 H10D 109.5 . . ?
H10C C10 H10D 109.5 . . ?
C5A C4A H4A 122.1 . . ?
C5A C4A C3A 115.9(15) . . ?
C3A C4A H4A 122.1 . . ?
C2A C3A C4A 119.1(17) . . ?
C2A C3A H3A 120.5 . . ?
C4A C3A H3A 120.5 . . ?
C1 C2' H2' 119.3 . . ?
C1 C2' C3' 121.4(17) . . ?
C3' C2' H2' 119.3 . . ?
C4 C3' C2' 121.1(17) . . ?
C4 C3' H3' 119.4 . . ?
C2' C3' H3' 119.4 . . ?
O1A C6A C5A 127.9(17) . . ?
O1A C6A C7A 127.3(17) . . ?
C7A C6A C5A 104.8(13) . . ?
F1_1 P1_1 F4_1 89.6(10) . . ?
F2_1 P1_1 F1_1 89.0(10) . . ?
F2_1 P1_1 F4_1 177.6(13) . . ?
F2_1 P1_1 F5_1 89.6(14) . . ?
F2_1 P1_1 F6_1 90.4(13) . . ?
F3_1 P1_1 F1_1 178.4(12) . . ?
F3_1 P1_1 F2_1 92.5(10) . . ?
F3_1 P1_1 F4_1 89.0(10) . . ?
F3_1 P1_1 F5_1 90.8(9) . . ?
F3_1 P1_1 F6_1 92.0(10) . . ?
F5_1 P1_1 F1_1 88.4(9) . . ?
F5_1 P1_1 F4_1 92.3(14) . . ?
F5_1 P1_1 F6_1 177.2(11) . . ?
F6_1 P1_1 F1_1 88.7(9) . . ?
F6_1 P1_1 F4_1 87.6(14) . . ?
F1_2 P1_2 F2_2 90.0(10) . . ?
F1_2 P1_2 F4_2 91.2(10) . . ?
F2_2 P1_2 F4_2 178.6(12) . . ?
F3_2 P1_2 F1_2 178.0(11) . . ?
F3_2 P1_2 F2_2 89.0(9) . . ?
F3_2 P1_2 F4_2 89.9(9) . . ?
F3_2 P1_2 F5_2 92.0(10) . . ?
F3_2 P1_2 F6_2 89.6(10) . . ?
F5_2 P1_2 F1_2 89.7(10) . . ?
F5_2 P1_2 F2_2 89.4(12) . . ?
F5_2 P1_2 F4_2 89.7(12) . . ?
F6_2 P1_2 F1_2 88.7(10) . . ?
F6_2 P1_2 F2_2 91.7(12) . . ?
F6_2 P1_2 F4_2 89.2(13) . . ?
F6_2 P1_2 F5_2 178.0(12) . . ?

loop_
_geom_bond_atom_site_label_1
_geom_bond_atom_site_label_2
_geom_bond_distance
_geom_bond_site_symmetry_2
_geom_bond_publ_flag
Ru1 Cl1 2.385(4) . ?
Ru1 N1A 2.121(11) . ?
Ru1 N1 1.905(12) . ?
Ru1 N2 2.063(12) . ?
Ru1 N2A 2.068(12) . ?
Ru1 N3 2.059(11) . ?
N1A C11A 1.324(16) . ?
N1A C10A 1.335(17) . ?
N1 C8 1.341(16) . ?
N1 C7 1.389(17) . ?
N2 C5' 1.388(18) . ?
N2 C9' 1.331(18) . ?
N2A C12A 1.387(18) . ?
N2A C2A 1.341(19) . ?
N3 C5" 1.346(17) . ?
N3 C9" 1.340(17) . ?
C5" C7 1.463(19) . ?
C5" C6" 1.414(19) . ?
C9 H9 0.9500 . ?
C9 C8 1.382(19) . ?
C9 C5 1.386(19) . ?
C8 C5' 1.498(19) . ?
C7 C6 1.387(19) . ?
C11A C12A 1.40(2) . ?
C11A C7A 1.44(2) . ?
C5 C4 1.50(2) . ?
C5 C6 1.392(19) . ?
C5' C6' 1.380(19) . ?
C8' H8' 0.9500 . ?
C8' C7' 1.38(2) . ?
C8' C9' 1.40(2) . ?
C4 C3 1.39(2) . ?
C4 C3' 1.38(2) . ?
O1A C6A 1.159(19) . ?
C9" H9" 0.9500 . ?
C9" C8" 1.39(2) . ?
C6' H6' 0.9500 . ?
C6' C7' 1.36(2) . ?
C6" H6" 0.9500 . ?
C6" C7" 1.36(2) . ?
C12A C5A 1.401(19) . ?
C7' H7' 0.9500 . ?
C10A H10A 0.9500 . ?
C10A C9A 1.39(2) . ?
C6 H6 0.9500 . ?
C3 H3 0.9500 . ?
C3 C2 1.38(2) . ?
C5A C4A 1.40(2) . ?
C5A C6A 1.555(16) . ?
C1 C2 1.38(2) . ?
C1 C10 1.50(2) . ?
C1 C2' 1.37(2) . ?
C9A H9A 0.9500 . ?
C9A C8A 1.40(2) . ?
C7A C8A 1.34(2) . ?
C7A C6A 1.524(16) . ?
C9' H9' 0.9500 . ?
C7" H7" 0.9500 . ?
C7" C8" 1.33(2) . ?
C2 H2 0.9500 . ?
C8A H8A 0.9500 . ?
C8" H8" 0.9500 . ?
C2A H2A 0.9500 . ?
C2A C3A 1.40(2) . ?
C10 H10B 0.9800 . ?
C10 H10C 0.9800 . ?
C10 H10D 0.9800 . ?
C4A H4A 0.9500 . ?
C4A C3A 1.41(2) . ?
C3A H3A 0.9500 . ?
C2' H2' 0.9500 . ?
C2' C3' 1.41(2) . ?
C3' H3' 0.9500 . ?
P1_1 F1_1 1.618(10) . ?
P1_1 F2_1 1.612(11) . ?
P1_1 F3_1 1.597(10) . ?
P1_1 F4_1 1.622(11) . ?
P1_1 F5_1 1.613(11) . ?
P1_1 F6_1 1.618(11) . ?
P1_2 F1_2 1.617(10) . ?
P1_2 F2_2 1.618(10) . ?
P1_2 F3_2 1.606(10) . ?
P1_2 F4_2 1.624(10) . ?
P1_2 F5_2 1.616(11) . ?
P1_2 F6_2 1.614(11) . ?

loop_
_geom_torsion_atom_site_label_1
_geom_torsion_atom_site_label_2
_geom_torsion_atom_site_label_3
_geom_torsion_atom_site_label_4
_geom_torsion
_geom_torsion_site_symmetry_1
_geom_torsion_site_symmetry_2
_geom_torsion_site_symmetry_3
_geom_torsion_site_symmetry_4
_geom_torsion_publ_flag
Ru1 N1A C11A C12A 0.7(15) . . . . ?
Ru1 N1A C11A C7A 177.5(11) . . . . ?
Ru1 N1A C10A C9A 178.7(10) . . . . ?
Ru1 N1 C8 C9 -177.8(10) . . . . ?
Ru1 N1 C8 C5' 4.2(14) . . . . ?
Ru1 N1 C7 C5" -4.7(14) . . . . ?
Ru1 N1 C7 C6 178.3(9) . . . . ?
Ru1 N2 C5' C8 4.1(13) . . . . ?
Ru1 N2 C5' C6' -177.4(10) . . . . ?
Ru1 N2 C9' C8' 175.4(10) . . . . ?
Ru1 N2A C12A C11A 1.5(16) . . . . ?
Ru1 N2A C12A C5A -179.7(13) . . . . ?
Ru1 N2A C2A C3A 178.0(14) . . . . ?
Ru1 N3 C5" C7 -5.5(14) . . . . ?
Ru1 N3 C5" C6" 175.0(10) . . . . ?
Ru1 N3 C9" C8" -175.2(10) . . . . ?
N1A C11A C12A N2A -2(2) . . . . ?
N1A C11A C12A C5A 179.4(13) . . . . ?
N1A C11A C7A C8A 6(2) . . . . ?
N1A C11A C7A C6A -179.1(14) . . . . ?
N1A C10A C9A C8A -1(2) . . . . ?
N1 C8 C5' N2 -5.2(15) . . . . ?
N1 C8 C5' C6' 176.4(12) . . . . ?
N1 C7 C6 C5 -3.6(19) . . . . ?
N2 C5' C6' C7' 2(2) . . . . ?
N2A C12A C5A C4A -1(3) . . . . ?
N2A C12A C5A C6A 179.9(15) . . . . ?
N2A C2A C3A C4A 6(3) . . . . ?
N3 C5" C7 N1 6.6(16) . . . . ?
N3 C5" C7 C6 -176.6(13) . . . . ?
N3 C5" C6" C7" 1(2) . . . . ?
N3 C9" C8" C7" 0(2) . . . . ?
C5" N3 C9" C8" 2(2) . . . . ?
C5" C7 C6 C5 179.9(13) . . . . ?
C5" C6" C7" C8" 0(2) . . . . ?
C9 C8 C5' N2 176.9(12) . . . . ?
C9 C8 C5' C6' -2(2) . . . . ?
C9 C5 C4 C3 -152.0(14) . . . . ?
C9 C5 C4 C3' 32(2) . . . . ?
C9 C5 C6 C7 4.1(19) . . . . ?
C8 N1 C7 C5" 179.7(11) . . . . ?
C8 N1 C7 C6 2.6(17) . . . . ?
C8 C9 C5 C4 -178.7(12) . . . . ?
C8 C9 C5 C6 -3.7(19) . . . . ?
C8 C5' C6' C7' -179.3(12) . . . . ?
C7 N1 C8 C9 -2.4(18) . . . . ?
C7 N1 C8 C5' 179.6(10) . . . . ?
C7 C5" C6" C7" -178.0(13) . . . . ?
C11A N1A C10A C9A 0.9(18) . . . . ?
C11A C12A C5A C4A 177.4(15) . . . . ?
C11A C12A C5A C6A -1.2(18) . . . . ?
C11A C7A C8A C9A -5(2) . . . . ?
C11A C7A C6A O1A -177(2) . . . . ?
C11A C7A C6A C5A 1.2(18) . . . . ?
C5 C9 C8 N1 3.0(19) . . . . ?
C5 C9 C8 C5' -179.4(12) . . . . ?
C5 C4 C3 C2 -176.7(15) . . . . ?
C5 C4 C3' C2' 175.7(17) . . . . ?
C5' N2 C9' C8' 0(2) . . . . ?
C5' C6' C7' C8' -2(2) . . . . ?
C4 C5 C6 C7 179.2(12) . . . . ?
C4 C3 C2 C1 3(3) . . . . ?
C9" N3 C5" C7 176.8(12) . . . . ?
C9" N3 C5" C6" -2.7(19) . . . . ?
C6" C5" C7 N1 -173.9(12) . . . . ?
C6" C5" C7 C6 3(2) . . . . ?
C6" C7" C8" C9" -1(2) . . . . ?
C12A N2A C2A C3A -3(3) . . . . ?
C12A C11A C7A C8A -176.5(13) . . . . ?
C12A C11A C7A C6A -2.0(17) . . . . ?
C12A C5A C4A C3A 3(3) . . . . ?
C12A C5A C6A O1A 178(2) . . . . ?
C12A C5A C6A C7A 0.0(19) . . . . ?
C7' C8' C9' N2 0(2) . . . . ?
C10A N1A C11A C12A 179.1(12) . . . . ?
C10A N1A C11A C7A -4.1(19) . . . . ?
C10A C9A C8A C7A 3(2) . . . . ?
C6 C5 C4 C3 33(2) . . . . ?
C6 C5 C4 C3' -143.3(17) . . . . ?
C3 C4 C3' C2' -1(3) . . . . ?
C5A C4A C3A C2A -5(3) . . . . ?
C1 C2' C3' C4 -1(3) . . . . ?
C7A C11A C12A N2A -178.9(12) . . . . ?
C7A C11A C12A C5A 2.1(17) . . . . ?
C9' N2 C5' C8 -179.5(11) . . . . ?
C9' N2 C5' C6' -1.1(18) . . . . ?
C9' C8' C7' C6' 1(2) . . . . ?
C2 C1 C2' C3' 3(3) . . . . ?
C8A C7A C6A O1A -5(4) . . . . ?
C8A C7A C6A C5A 173.3(19) . . . . ?
C2A N2A C12A C11A -177.5(14) . . . . ?
C2A N2A C12A C5A 1(2) . . . . ?
C10 C1 C2 C3 175.0(16) . . . . ?
C10 C1 C2' C3' -176.0(18) . . . . ?
C4A C5A C6A O1A 0(4) . . . . ?
C4A C5A C6A C7A -178.3(19) . . . . ?
C2' C1 C2 C3 -4(3) . . . . ?
C3' C4 C3 C2 0(2) . . . . ?
C6A C5A C4A C3A -179(2) . . . . ?
C6A C7A C8A C9A -177.2(19) . . . . ?

loop_
_smtbx_masks_void_nr
_smtbx_masks_void_average_x
_smtbx_masks_void_average_y
_smtbx_masks_void_average_z
_smtbx_masks_void_volume
_smtbx_masks_void_count_electrons
_smtbx_masks_void_content
1 0.500 0.000 0.000 47.9 4.3 '1 water'
